data_4116977
loop_
_publ_author_name
'Scott L. Fraser'
'Mikhail Yu. Antipin'
'Viktor N. Khroustalyov'
'Vladimir V. Grushin'

_publ_section_title
;
 Molecular Fluoro Palladium Complexes
;
_journal_name_full 'Journal of the American Chemical Society'
_journal_page_first 4769
_journal_page_last 4770
_journal_paper_doi 10.1021/ja963984u
_journal_volume 119
_journal_year 1997
_chemical_formula_sum 'C42 H35 F P2 Pd'
_chemical_formula_weight 727.04
_chemical_name_systematic
; 
 ? 
;
_space_group_IT_number 61
_symmetry_cell_setting orthorhombic
_symmetry_space_group_name_Hall '-P 2ac 2ab'
_symmetry_space_group_name_H-M 'P b c a'
_atom_sites_solution_hydrogens geom
_atom_sites_solution_primary direct
_atom_sites_solution_secondary difmap
_audit_creation_method SHELXL
_cell_angle_alpha 90.00
_cell_angle_beta 90.00
_cell_angle_gamma 90.00
_cell_formula_units_Z 8
_cell_length_a 11.4973(15)
_cell_length_b 23.932(3)
_cell_length_c 24.811(3)
_cell_measurement_temperature 293(2)
_cell_volume 6826.8(15)
_computing_structure_refinement 'SHELXL-93 (Sheldrick, 1993)'
_computing_structure_solution 'SHELXS-86 (Sheldrick, 1990)'
_diffrn_ambient_temperature 293(2)
_diffrn_radiation_monochromator graphite
_diffrn_radiation_source 'fine-focus sealed tube'
_diffrn_radiation_type MoK\a
_diffrn_radiation_wavelength 0.71073
_diffrn_reflns_av_R_equivalents 0.0421
_diffrn_reflns_av_sigmaI/netI 0.0427
_diffrn_reflns_limit_h_max 11
_diffrn_reflns_limit_h_min 0
_diffrn_reflns_limit_k_max 28
_diffrn_reflns_limit_k_min 0
_diffrn_reflns_limit_l_max 29
_diffrn_reflns_limit_l_min 0
_diffrn_reflns_number 5177
_diffrn_reflns_theta_max 25.05
_diffrn_reflns_theta_min 2.13
_exptl_absorpt_coefficient_mu 0.672
_exptl_crystal_density_diffrn 1.415
_exptl_crystal_F_000 2976
_refine_diff_density_max 0.493
_refine_diff_density_min -0.717
_refine_diff_density_rms 0.102
_refine_ls_extinction_method none
_refine_ls_goodness_of_fit_all 1.054
_refine_ls_goodness_of_fit_obs 1.069
_refine_ls_matrix_type full
_refine_ls_number_parameters 520
_refine_ls_number_reflns 5123
_refine_ls_number_restraints 0
_refine_ls_restrained_S_all 1.674
_refine_ls_restrained_S_obs 1.069
_refine_ls_R_factor_all 0.0807
_refine_ls_R_factor_obs 0.0470
_refine_ls_shift/esd_max 0.033
_refine_ls_shift/esd_mean 0.003
_refine_ls_structure_factor_coef Fsqd
_refine_ls_weighting_details 'w=1/[\s^2^(Fo^2^)+(0.0755P)^2^+6.9771P] where P=(Fo^2^+2Fc^2^)/3'
_refine_ls_weighting_scheme calc
_refine_ls_wR_factor_all 0.2067
_refine_ls_wR_factor_obs 0.1101
_reflns_number_observed 3694
_reflns_number_total 5169
_reflns_observed_criterion >2sigma(I)
_cod_data_source_file ja963984u.cif
_cod_data_source_block usapd
_cod_depositor_comments
;
The following automatic conversions were performed:

'_refine_ls_weighting_scheme' value 'calc
w=1/[\s^2^(Fo^2^)+(0.0755P)^2^+6.9771P] where P=(Fo^2^+2Fc^2^)/3' was
changed to 'calc'. New tag '_refine_ls_weighting_details' was
created. The value of the new tag was set to
'w=1/[\s^2^(Fo^2^)+(0.0755P)^2^+6.9771P] where P=(Fo^2^+2Fc^2^)/3'.

Automatic conversion script
Id: cif_fix_values 3143 2015-03-26 13:38:13Z robertas 
;
_cod_original_cell_volume 6826.9(15)
_cod_database_code 4116977

loop_
_symmetry_equiv_pos_as_xyz
'x, y, z'
'-x+1/2, -y, z+1/2'
'-x, y+1/2, -z+1/2'
'x+1/2, -y+1/2, -z'
'-x, -y, -z'
'x-1/2, y, -z-1/2'
'x, -y-1/2, z-1/2'
'-x-1/2, y-1/2, z'

loop_
_atom_site_aniso_label
_atom_site_aniso_U_11
_atom_site_aniso_U_22
_atom_site_aniso_U_33
_atom_site_aniso_U_23
_atom_site_aniso_U_13
_atom_site_aniso_U_12
Pd1 0.0164(3) 0.0149(2) 0.0164(2) -0.0001(2) -0.0001(2) 0.0005(2)
P1 0.0188(8) 0.0142(6) 0.0176(6) 0.0001(5) 0.0004(6) 0.0006(5)
P2 0.0153(8) 0.0158(6) 0.0196(6) 0.0009(5) -0.0005(6) -0.0004(5)
F1 0.034(2) 0.030(2) 0.0201(14) -0.0006(13) -0.0027(14) -0.0024(15)
C1 0.023(3) 0.013(2) 0.021(2) -0.003(2) -0.002(2) -0.006(2)
C2 0.023(4) 0.023(3) 0.028(3) -0.003(2) 0.003(3) 0.001(3)
C3 0.035(4) 0.043(4) 0.027(3) -0.002(3) 0.007(3) -0.002(3)
C4 0.074(6) 0.045(4) 0.017(3) 0.003(3) 0.007(3) -0.006(4)
C5 0.037(4) 0.041(3) 0.023(3) 0.008(3) -0.015(3) 0.001(3)
C6 0.024(4) 0.024(3) 0.028(3) 0.000(2) -0.002(3) 0.005(3)
C7 0.021(3) 0.016(2) 0.020(2) 0.001(2) -0.005(2) -0.004(2)
C8 0.030(4) 0.029(3) 0.030(3) 0.001(2) 0.001(3) 0.000(3)
C9 0.045(5) 0.044(4) 0.025(3) 0.003(3) 0.003(3) -0.012(3)
C10 0.045(5) 0.061(5) 0.035(4) 0.022(3) -0.006(3) -0.020(4)
C11 0.041(5) 0.053(4) 0.054(5) 0.029(3) -0.012(4) 0.002(4)
C12 0.020(4) 0.034(3) 0.034(3) 0.011(3) 0.002(3) 0.004(3)
C13 0.023(3) 0.024(3) 0.018(3) -0.003(2) 0.001(2) 0.002(2)
C14 0.028(4) 0.021(3) 0.028(3) 0.003(2) -0.005(3) -0.007(3)
C15 0.037(4) 0.031(3) 0.033(3) -0.002(3) 0.004(3) -0.015(3)
C16 0.032(4) 0.044(4) 0.030(3) -0.001(3) -0.003(3) -0.016(3)
C17 0.037(5) 0.046(4) 0.031(3) 0.014(3) -0.008(3) -0.009(3)
C18 0.030(4) 0.026(3) 0.029(3) 0.010(2) -0.007(3) -0.009(3)
C19 0.026(4) 0.022(3) 0.022(3) 0.003(2) 0.004(2) 0.009(3)
C20 0.028(4) 0.033(3) 0.029(3) 0.006(3) 0.003(3) 0.009(3)
C21 0.026(4) 0.059(5) 0.042(4) 0.019(3) 0.013(3) 0.012(4)
C22 0.055(6) 0.056(5) 0.037(4) 0.015(3) 0.014(4) 0.037(4)
C23 0.081(7) 0.040(4) 0.037(4) -0.007(3) 0.011(4) 0.030(5)
C24 0.055(5) 0.031(3) 0.034(3) -0.010(3) 0.013(3) 0.004(3)
C25 0.019(3) 0.017(3) 0.020(3) 0.000(2) 0.002(2) -0.005(2)
C26 0.019(3) 0.028(3) 0.031(3) -0.004(2) -0.005(3) 0.003(3)
C27 0.041(4) 0.036(3) 0.033(3) -0.014(3) 0.000(3) 0.001(3)
C28 0.033(4) 0.032(3) 0.025(3) -0.011(2) 0.000(3) -0.009(3)
C29 0.034(4) 0.034(3) 0.025(3) 0.000(2) -0.010(3) -0.008(3)
C30 0.020(3) 0.028(3) 0.025(3) 0.003(2) 0.001(2) -0.002(3)
C31 0.024(4) 0.028(3) 0.021(3) 0.004(2) -0.004(2) -0.002(2)
C32 0.023(4) 0.038(3) 0.021(3) 0.009(2) 0.003(3) 0.002(3)
C33 0.024(4) 0.059(4) 0.035(3) 0.018(3) 0.005(3) 0.010(3)
C34 0.012(4) 0.082(6) 0.041(4) 0.027(4) 0.002(3) 0.003(4)
C35 0.031(5) 0.055(4) 0.049(4) 0.026(4) -0.008(3) -0.021(4)
C36 0.027(4) 0.034(3) 0.039(3) 0.014(3) -0.007(3) -0.010(3)
C37 0.017(3) 0.022(3) 0.020(3) -0.005(2) 0.000(2) 0.002(2)
C38 0.025(4) 0.021(3) 0.025(3) 0.000(2) -0.001(2) 0.002(3)
C39 0.017(4) 0.039(3) 0.033(3) -0.010(3) -0.007(3) 0.007(3)
C40 0.032(4) 0.042(4) 0.026(3) -0.002(3) -0.008(3) 0.017(3)
C41 0.046(5) 0.028(3) 0.039(3) 0.009(3) -0.002(3) 0.016(3)
C42 0.026(4) 0.021(3) 0.033(3) 0.006(2) -0.002(3) 0.002(3)

loop_
_atom_site_label
_atom_site_type_symbol
_atom_site_fract_x
_atom_site_fract_y
_atom_site_fract_z
_atom_site_U_iso_or_equiv
_atom_site_thermal_displace_type
_atom_site_occupancy
_atom_site_calc_flag
Pd1 Pd 0.09313(3) 0.831327(14) 0.142653(14) 0.0159(2) Uani 1 d
P1 P 0.07913(12) 0.73484(5) 0.14014(5) 0.0169(3) Uani 1 d
P2 P 0.12216(12) 0.92710(5) 0.13892(5) 0.0169(3) Uani 1 d
F1 F 0.0814(3) 0.83390(12) 0.05882(11) 0.0281(7) Uani 1 d
C1 C 0.1036(5) 0.8303(2) 0.2230(2) 0.0190(12) Uani 1 d
C2 C 0.0128(5) 0.8519(2) 0.2548(2) 0.0247(12) Uani 1 d
C3 C 0.0188(6) 0.8517(3) 0.3108(2) 0.0351(15) Uani 1 d
C4 C 0.1172(7) 0.8306(3) 0.3358(2) 0.045(2) Uani 1 d
C5 C 0.2082(6) 0.8100(3) 0.3062(2) 0.0337(15) Uani 1 d
C6 C 0.2016(5) 0.8101(2) 0.2503(2) 0.0252(13) Uani 1 d
C7 C 0.0863(5) 0.6946(2) 0.2022(2) 0.0192(12) Uani 1 d
C8 C 0.0003(6) 0.7023(2) 0.2408(2) 0.0297(14) Uani 1 d
C9 C 0.0052(7) 0.6750(3) 0.2902(2) 0.038(2) Uani 1 d
C10 C 0.0962(6) 0.6400(3) 0.3013(3) 0.047(2) Uani 1 d
C11 C 0.1807(7) 0.6312(3) 0.2634(3) 0.049(2) Uani 1 d
C12 C 0.1765(5) 0.6585(2) 0.2142(2) 0.0293(14) Uani 1 d
C13 C -0.0514(5) 0.7090(2) 0.1074(2) 0.0215(12) Uani 1 d
C14 C -0.0980(5) 0.6556(2) 0.1189(2) 0.0258(13) Uani 1 d
C15 C -0.1970(6) 0.6374(3) 0.0921(2) 0.0334(15) Uani 1 d
C16 C -0.2516(6) 0.6713(3) 0.0543(2) 0.035(2) Uani 1 d
C17 C -0.2076(6) 0.7236(3) 0.0442(3) 0.038(2) Uani 1 d
C18 C -0.1092(5) 0.7427(2) 0.0699(2) 0.0286(13) Uani 1 d
C19 C 0.2014(5) 0.7090(2) 0.1001(2) 0.0235(13) Uani 1 d
C20 C 0.3059(6) 0.7374(3) 0.1029(2) 0.0298(15) Uani 1 d
C21 C 0.4019(6) 0.7187(3) 0.0743(3) 0.043(2) Uani 1 d
C22 C 0.3948(8) 0.6713(3) 0.0429(3) 0.049(2) Uani 1 d
C23 C 0.2931(8) 0.6432(3) 0.0408(3) 0.053(2) Uani 1 d
C24 C 0.1942(7) 0.6616(2) 0.0686(2) 0.040(2) Uani 1 d
C25 C 0.1319(5) 0.9662(2) 0.2019(2) 0.0188(12) Uani 1 d
C26 C 0.0442(5) 1.0015(2) 0.2196(2) 0.0257(13) Uani 1 d
C27 C 0.0468(6) 1.0234(3) 0.2716(2) 0.037(2) Uani 1 d
C28 C 0.1371(5) 1.0093(2) 0.3060(2) 0.0301(14) Uani 1 d
C29 C 0.2260(6) 0.9750(2) 0.2885(2) 0.0311(14) Uani 1 d
C30 C 0.2231(5) 0.9533(2) 0.2367(2) 0.0244(13) Uani 1 d
C31 C 0.2591(5) 0.9428(2) 0.1044(2) 0.0241(13) Uani 1 d
C32 C 0.3063(5) 0.9021(2) 0.0706(2) 0.0271(13) Uani 1 d
C33 C 0.4132(6) 0.9109(3) 0.0457(3) 0.039(2) Uani 1 d
C34 C 0.4720(6) 0.9608(3) 0.0539(3) 0.045(2) Uani 1 d
C35 C 0.4235(6) 1.0019(3) 0.0863(3) 0.045(2) Uani 1 d
C36 C 0.3185(5) 0.9932(3) 0.1116(3) 0.0332(15) Uani 1 d
C37 C 0.0057(5) 0.9606(2) 0.1010(2) 0.0198(12) Uani 1 d
C38 C -0.0992(5) 0.9322(2) 0.0966(2) 0.0239(13) Uani 1 d
C39 C -0.1921(5) 0.9561(3) 0.0703(2) 0.0298(14) Uani 1 d
C40 C -0.1803(6) 1.0076(3) 0.0458(2) 0.0333(15) Uani 1 d
C41 C -0.0763(6) 1.0360(3) 0.0488(3) 0.038(2) Uani 1 d
C42 C 0.0169(5) 1.0127(2) 0.0769(2) 0.0267(13) Uani 1 d
H2 H -0.0534(64) 0.8660(27) 0.2378(27) 0.050 Uiso 1 d
H3 H -0.0504(62) 0.8650(27) 0.3328(27) 0.050 Uiso 1 d
H4 H 0.1217(58) 0.8277(26) 0.3725(29) 0.050 Uiso 1 d
H5 H 0.2686(60) 0.7958(26) 0.3246(27) 0.050 Uiso 1 d
H6 H 0.2650(62) 0.7946(26) 0.2321(26) 0.050 Uiso 1 d
H8 H -0.0624(60) 0.7247(27) 0.2340(27) 0.050 Uiso 1 d
H9 H -0.0548(63) 0.6796(26) 0.3144(28) 0.050 Uiso 1 d
H10 H 0.1006(54) 0.6191(27) 0.3322(29) 0.050 Uiso 1 d
H11 H 0.2428(61) 0.6154(28) 0.2770(26) 0.050 Uiso 1 d
H12 H 0.2343(61) 0.6558(27) 0.1912(26) 0.050 Uiso 1 d
H14 H -0.0620(60) 0.6368(28) 0.1470(26) 0.050 Uiso 1 d
H15 H -0.2213(56) 0.6010(28) 0.1030(25) 0.050 Uiso 1 d
H16 H -0.3094(60) 0.6519(27) 0.0376(26) 0.050 Uiso 1 d
H17 H -0.2369(62) 0.7428(29) 0.0244(26) 0.050 Uiso 1 d
H18 H -0.0764(55) 0.7773(27) 0.0621(27) 0.050 Uiso 1 d
H20 H 0.3043(59) 0.7661(28) 0.1203(28) 0.050 Uiso 1 d
H21 H 0.4628(61) 0.7362(29) 0.0746(29) 0.050 Uiso 1 d
H22 H 0.4625(64) 0.6638(26) 0.0225(27) 0.050 Uiso 1 d
H23 H 0.2785(57) 0.6125(28) 0.0203(27) 0.050 Uiso 1 d
H24 H 0.1122(60) 0.6456(28) 0.0675(27) 0.050 Uiso 1 d
H26 H -0.0191(59) 1.0126(27) 0.1985(26) 0.050 Uiso 1 d
H27 H -0.0110(59) 1.0442(28) 0.2798(26) 0.050 Uiso 1 d
H28 H 0.1387(57) 1.0214(26) 0.3426(27) 0.050 Uiso 1 d
H29 H 0.2874(57) 0.9672(25) 0.3150(26) 0.050 Uiso 1 d
H30 H 0.2806(58) 0.9291(26) 0.2257(25) 0.050 Uiso 1 d
H32 H 0.2757(59) 0.8661(27) 0.0669(26) 0.050 Uiso 1 d
H33 H 0.4347(61) 0.8818(27) 0.0235(28) 0.050 Uiso 1 d
H34 H 0.5371(64) 0.9621(28) 0.0367(27) 0.050 Uiso 1 d
H35 H 0.4499(63) 1.0335(29) 0.0858(27) 0.050 Uiso 1 d
H36 H 0.2921(59) 1.0168(27) 0.1370(26) 0.050 Uiso 1 d
H38 H -0.1040(56) 0.9001(29) 0.1116(28) 0.050 Uiso 1 d
H39 H -0.2551(61) 0.9415(28) 0.0645(27) 0.050 Uiso 1 d
H40 H -0.2427(59) 1.0224(26) 0.0265(26) 0.050 Uiso 1 d
H41 H -0.0642(57) 1.0720(28) 0.0351(26) 0.050 Uiso 1 d
H42 H 0.0792(58) 1.0317(28) 0.0775(28) 0.050 Uiso 1 d

loop_
_atom_type_symbol
_atom_type_description
_atom_type_scat_dispersion_real
_atom_type_scat_dispersion_imag
_atom_type_scat_source
C C 0.0033 0.0016 'International Tables Vol C Tables 4.2.6.8 and 6.1.1.4'
H H 0.0000 0.0000 'International Tables Vol C Tables 4.2.6.8 and 6.1.1.4'
F F 0.0171 0.0103 'International Tables Vol C Tables 4.2.6.8 and 6.1.1.4'
P P 0.1023 0.0942 'International Tables Vol C Tables 4.2.6.8 and 6.1.1.4'
Pd Pd -0.9988 1.0072 'International Tables Vol C Tables 4.2.6.8 and 6.1.1.4'

loop_
_geom_angle_atom_site_label_1
_geom_angle_atom_site_label_2
_geom_angle_atom_site_label_3
_geom_angle
C1 Pd1 F1 179.0(2)
C1 Pd1 P1 91.09(14)
F1 Pd1 P1 89.90(9)
C1 Pd1 P2 92.47(14)
F1 Pd1 P2 86.57(9)
P1 Pd1 P2 174.24(5)
C13 P1 C7 103.7(2)
C13 P1 C19 106.1(2)
C7 P1 C19 104.2(2)
C13 P1 Pd1 114.1(2)
C7 P1 Pd1 120.1(2)
C19 P1 Pd1 107.4(2)
C37 P2 C25 105.2(2)
C37 P2 C31 107.5(2)
C25 P2 C31 104.1(2)
C37 P2 Pd1 110.5(2)
C25 P2 Pd1 118.8(2)
C31 P2 Pd1 110.2(2)
C6 C1 C2 117.0(5)
C6 C1 Pd1 122.3(4)
C2 C1 Pd1 120.7(4)
C3 C2 C1 121.4(6)
C4 C3 C2 119.3(6)
C5 C4 C3 120.9(6)
C4 C5 C6 119.6(6)
C5 C6 C1 121.8(6)
C12 C7 C8 117.8(5)
C12 C7 P1 123.3(4)
C8 C7 P1 118.8(4)
C9 C8 C7 121.2(6)
C10 C9 C8 119.7(7)
C9 C10 C11 120.0(6)
C10 C11 C12 120.4(7)
C7 C12 C11 120.8(6)
C18 C13 C14 118.3(5)
C18 C13 P1 119.7(4)
C14 C13 P1 122.0(4)
C15 C14 C13 119.8(5)
C14 C15 C16 120.8(6)
C17 C16 C15 119.2(6)
C16 C17 C18 121.3(6)
C17 C18 C13 120.6(5)
C24 C19 C20 118.9(6)
C24 C19 P1 122.7(5)
C20 C19 P1 118.4(4)
C19 C20 C21 120.5(6)
C22 C21 C20 120.5(7)
C23 C22 C21 118.9(7)
C22 C23 C24 121.8(7)
C19 C24 C23 119.3(7)
C26 C25 C30 119.1(5)
C26 C25 P2 122.6(4)
C30 C25 P2 117.6(4)
C25 C26 C27 120.5(5)
C28 C27 C26 119.7(6)
C29 C28 C27 120.3(5)
C28 C29 C30 119.8(6)
C29 C30 C25 120.7(5)
C32 C31 C36 119.3(5)
C32 C31 P2 118.1(4)
C36 C31 P2 122.5(4)
C33 C32 C31 120.2(6)
C34 C33 C32 119.8(7)
C33 C34 C35 120.0(6)
C36 C35 C34 120.6(7)
C35 C36 C31 120.1(7)
C42 C37 C38 119.0(5)
C42 C37 P2 123.3(4)
C38 C37 P2 117.6(4)
C39 C38 C37 120.6(5)
C38 C39 C40 120.2(6)
C41 C40 C39 120.1(6)
C40 C41 C42 119.8(6)
C37 C42 C41 120.2(6)

loop_
_geom_bond_atom_site_label_1
_geom_bond_atom_site_label_2
_geom_bond_distance
Pd1 C1 1.998(5)
Pd1 F1 2.085(3)
Pd1 P1 2.3154(13)
Pd1 P2 2.3181(13)
P1 C13 1.814(6)
P1 C7 1.817(5)
P1 C19 1.828(5)
P2 C37 1.822(5)
P2 C25 1.825(5)
P2 C31 1.832(6)
C1 C6 1.400(8)
C1 C2 1.406(8)
C2 C3 1.391(8)
C3 C4 1.386(10)
C4 C5 1.370(9)
C5 C6 1.389(8)
C7 C12 1.383(8)
C7 C8 1.390(8)
C8 C9 1.389(8)
C9 C10 1.368(10)
C10 C11 1.369(10)
C11 C12 1.386(8)
C13 C18 1.398(7)
C13 C14 1.416(7)
C14 C15 1.388(8)
C15 C16 1.391(9)
C16 C17 1.374(9)
C17 C18 1.377(9)
C19 C24 1.381(8)
C19 C20 1.382(9)
C20 C21 1.387(9)
C21 C22 1.379(10)
C22 C23 1.350(11)
C23 C24 1.400(10)
C25 C26 1.387(8)
C25 C30 1.392(7)
C26 C27 1.393(8)
C27 C28 1.386(9)
C28 C29 1.383(9)
C29 C30 1.385(8)
C31 C32 1.395(8)
C31 C36 1.398(8)
C32 C33 1.393(8)
C33 C34 1.387(10)
C34 C35 1.387(11)
C35 C36 1.376(9)
C37 C42 1.389(7)
C37 C38 1.389(8)
C38 C39 1.376(8)
C39 C40 1.383(9)
C40 C41 1.377(9)
C41 C42 1.395(8)
